data_7710737
loop_
_publ_author_name
'Zhang, Jiayu'
'Huang, Wenshuang'
'Han, Kailing'
'Song, Guoyong'
'Hu, Shaowei'

_publ_section_title
;
 Scandium, Titanium and Vanadium Complexes Supported by PCP-type Pincer
 Ligands: Synthesis, Structure, and Styrene Polymerization Activity
;
_journal_name_full 'Dalton Transactions'
_journal_paper_doi 10.1039/D2DT01389D
_journal_year 2022
_chemical_formula_sum 'C24 H43 Cl2 P2 Ti'
_chemical_formula_weight 512.32
_space_group_crystal_system monoclinic
_space_group_IT_number 14
_space_group_name_Hall '-P 2yn'
_space_group_name_H-M_alt 'P 1 21/n 1'
_atom_sites_solution_hydrogens geom
_audit_creation_method SHELXL-2018/3
_audit_update_record
;
2022-04-28 deposited with the CCDC.	2022-07-14 downloaded from the CCDC.
;
_cell_angle_alpha 90
_cell_angle_beta 105.389(7)
_cell_angle_gamma 90
_cell_formula_units_Z 4
_cell_length_a 12.1470(7)
_cell_length_b 15.8810(7)
_cell_length_c 14.4631(11)
_cell_measurement_reflns_used 8828
_cell_measurement_temperature 293(2)
_cell_measurement_theta_max 29.6780
_cell_measurement_theta_min 3.8840
_cell_volume 2690.0(3)
_computing_structure_refinement 'SHELXL-2018/3 (Sheldrick, 2018)'
_computing_structure_solution 'SHELXT 2014/5 (Sheldrick, 2014)'
_diffrn_ambient_temperature 293(2)
_diffrn_measured_fraction_theta_full 0.995
_diffrn_measured_fraction_theta_max 0.842
_diffrn_measurement_device_type Rigaku
_diffrn_radiation_type MoK\a
_diffrn_radiation_wavelength 0.71073
_diffrn_reflns_av_R_equivalents 0.1071
_diffrn_reflns_av_unetI/netI 0.1057
_diffrn_reflns_Laue_measured_fraction_full 0.995
_diffrn_reflns_Laue_measured_fraction_max 0.842
_diffrn_reflns_limit_h_max 16
_diffrn_reflns_limit_h_min -16
_diffrn_reflns_limit_k_max 21
_diffrn_reflns_limit_k_min -19
_diffrn_reflns_limit_l_max 14
_diffrn_reflns_limit_l_min -20
_diffrn_reflns_number 18427
_diffrn_reflns_point_group_measured_fraction_full 0.995
_diffrn_reflns_point_group_measured_fraction_max 0.842
_diffrn_reflns_theta_full 25.242
_diffrn_reflns_theta_max 29.747
_diffrn_reflns_theta_min 3.479
_exptl_absorpt_coefficient_mu 0.645
_exptl_crystal_colour Purple
_exptl_crystal_density_diffrn 1.265
_exptl_crystal_description Block
_exptl_crystal_F_000 1092
_refine_diff_density_max 0.752
_refine_diff_density_min -0.686
_refine_diff_density_rms 0.147
_refine_ls_extinction_method none
_refine_ls_goodness_of_fit_ref 1.045
_refine_ls_hydrogen_treatment constr
_refine_ls_matrix_type full
_refine_ls_number_parameters 274
_refine_ls_number_reflns 6450
_refine_ls_number_restraints 0
_refine_ls_restrained_S_all 1.045
_refine_ls_R_factor_all 0.0846
_refine_ls_R_factor_gt 0.0565
_refine_ls_shift/su_max 0.000
_refine_ls_shift/su_mean 0.000
_refine_ls_structure_factor_coef Fsqd
_refine_ls_weighting_details 'w=1/[\s^2^(Fo^2^)+(0.0847P)^2^] where P=(Fo^2^+2Fc^2^)/3'
_refine_ls_weighting_scheme calc
_refine_ls_wR_factor_gt 0.1369
_refine_ls_wR_factor_ref 0.1703
_reflns_Friedel_coverage 0.000
_reflns_number_gt 4764
_reflns_number_total 6450
_reflns_threshold_expression 'I > 2\s(I)'
_cod_data_source_file d2dt01389d2.cif
_cod_data_source_block shelx_CCDC3
_cod_original_sg_symbol_H-M 'P 21/n'
_cod_database_code 7710737
_shelx_shelxl_version_number 2018/3
_shelx_space_group_comment
;
The symmetry employed for this shelxl refinement is uniquely defined
by the following loop, which should always be used as a source of
symmetry information in preference to the above space-group names.
They are only intended as comments.
;

loop_
_space_group_symop_operation_xyz
'x, y, z'
'-x+1/2, y+1/2, -z+1/2'
'-x, -y, -z'
'x-1/2, -y-1/2, z-1/2'

loop_
_atom_site_label
_atom_site_type_symbol
_atom_site_fract_x
_atom_site_fract_y
_atom_site_fract_z
_atom_site_U_iso_or_equiv
_atom_site_adp_type
_atom_site_occupancy
_atom_site_site_symmetry_order
_atom_site_calc_flag
_atom_site_refinement_flags_posn
_atom_site_refinement_flags_adp
_atom_site_refinement_flags_occupancy
_atom_site_disorder_assembly
_atom_site_disorder_group
Ti1 Ti 0.11207(4) 0.45916(3) 0.28145(4) 0.01170(15) Uani 1 1 d . . . . .
Cl2 Cl 0.19659(6) 0.56118(4) 0.39171(6) 0.0212(2) Uani 1 1 d . . . . .
Cl1 Cl 0.09310(6) 0.52626(4) 0.13595(6) 0.02081(19) Uani 1 1 d . . . . .
P1 P -0.10312(5) 0.47347(4) 0.27004(5) 0.01024(18) Uani 1 1 d . . . . .
P2 P 0.28426(6) 0.35694(4) 0.28587(5) 0.01178(18) Uani 1 1 d . . . . .
C13 C -0.1948(2) 0.41418(16) 0.1636(2) 0.0149(6) Uani 1 1 d . . . . .
C4 C 0.0010(2) 0.18779(17) 0.4177(2) 0.0172(6) Uani 1 1 d . . . . .
H4 H -0.016673 0.139080 0.446489 0.021 Uiso 1 1 calc R U . . .
C5 C 0.0908(2) 0.18847(16) 0.3744(2) 0.0172(6) Uani 1 1 d . . . . .
H5 H 0.131967 0.139383 0.372677 0.021 Uiso 1 1 calc R U . . .
C9 C -0.1706(2) 0.57688(16) 0.2869(2) 0.0128(6) Uani 1 1 d . . . . .
C2 C -0.0327(2) 0.33485(17) 0.3768(2) 0.0126(6) Uani 1 1 d . . . . .
C3 C -0.0614(2) 0.26097(17) 0.4172(2) 0.0169(6) Uani 1 1 d . . . . .
H3 H -0.123028 0.260819 0.444094 0.020 Uiso 1 1 calc R U . . .
C17 C 0.3410(2) 0.35602(17) 0.1775(2) 0.0141(6) Uani 1 1 d . . . . .
C7 C -0.1059(2) 0.41147(17) 0.3763(2) 0.0156(6) Uani 1 1 d . . . . .
H7A H -0.076090 0.444401 0.433991 0.019 Uiso 1 1 calc R U . . .
H7B H -0.183481 0.394837 0.373578 0.019 Uiso 1 1 calc R U . . .
C1 C 0.0604(2) 0.33884(16) 0.3357(2) 0.0133(6) Uani 1 1 d . . . . .
C12 C -0.2984(2) 0.57092(18) 0.2812(2) 0.0191(6) Uani 1 1 d . . . . .
H12A H -0.326653 0.625672 0.291318 0.029 Uiso 1 1 calc R U . . .
H12B H -0.309296 0.532986 0.329733 0.029 Uiso 1 1 calc R U . . .
H12C H -0.339110 0.550388 0.219162 0.029 Uiso 1 1 calc R U . . .
C20 C 0.4338(2) 0.28968(17) 0.1827(2) 0.0201(6) Uani 1 1 d . . . . .
H20A H 0.407029 0.235959 0.198171 0.030 Uiso 1 1 calc R U . . .
H20B H 0.501200 0.305218 0.231426 0.030 Uiso 1 1 calc R U . . .
H20C H 0.451306 0.286219 0.121913 0.030 Uiso 1 1 calc R U . . .
C6 C 0.1193(2) 0.26179(17) 0.3337(2) 0.0148(6) Uani 1 1 d . . . . .
C15 C -0.2972(3) 0.37162(18) 0.1862(2) 0.0224(7) Uani 1 1 d . . . . .
H15A H -0.341713 0.343305 0.130054 0.034 Uiso 1 1 calc R U . . .
H15B H -0.343466 0.413336 0.206041 0.034 Uiso 1 1 calc R U . . .
H15C H -0.270942 0.331454 0.236906 0.034 Uiso 1 1 calc R U . . .
C23 C 0.4624(3) 0.2646(2) 0.4185(3) 0.0346(9) Uani 1 1 d . . . . .
H23A H 0.500173 0.253844 0.369216 0.052 Uiso 1 1 calc R U . . .
H23B H 0.406614 0.221478 0.417257 0.052 Uiso 1 1 calc R U . . .
H23C H 0.517471 0.264699 0.479890 0.052 Uiso 1 1 calc R U . . .
C10 C -0.1080(2) 0.60992(18) 0.3864(2) 0.0190(6) Uani 1 1 d . . . . .
H10A H -0.027137 0.607769 0.393980 0.028 Uiso 1 1 calc R U . . .
H10B H -0.127093 0.575655 0.434582 0.028 Uiso 1 1 calc R U . . .
H10C H -0.130655 0.667050 0.392933 0.028 Uiso 1 1 calc R U . . .
C8 C 0.2094(2) 0.25592(17) 0.2796(3) 0.0206(7) Uani 1 1 d . . . . .
H8A H 0.174032 0.241623 0.213108 0.025 Uiso 1 1 calc R U . . .
H8B H 0.263501 0.211882 0.307141 0.025 Uiso 1 1 calc R U . . .
C11 C -0.1509(2) 0.63966(16) 0.2126(2) 0.0171(6) Uani 1 1 d . . . . .
H11A H -0.177122 0.694385 0.225333 0.026 Uiso 1 1 calc R U . . .
H11B H -0.192443 0.621761 0.149560 0.026 Uiso 1 1 calc R U . . .
H11C H -0.070945 0.642220 0.216196 0.026 Uiso 1 1 calc R U . . .
C19 C 0.3858(2) 0.44435(17) 0.1630(2) 0.0187(6) Uani 1 1 d . . . . .
H19A H 0.411206 0.444974 0.105578 0.028 Uiso 1 1 calc R U . . .
H19B H 0.448431 0.458343 0.216950 0.028 Uiso 1 1 calc R U . . .
H19C H 0.325720 0.484839 0.157525 0.028 Uiso 1 1 calc R U . . .
C14 C -0.2368(3) 0.47351(17) 0.0779(2) 0.0219(7) Uani 1 1 d . . . . .
H14A H -0.276164 0.441557 0.022655 0.033 Uiso 1 1 calc R U . . .
H14B H -0.172747 0.501768 0.064807 0.033 Uiso 1 1 calc R U . . .
H14C H -0.287942 0.514388 0.092572 0.033 Uiso 1 1 calc R U . . .
C16 C -0.1236(3) 0.34565(18) 0.1312(3) 0.0243(7) Uani 1 1 d . . . . .
H16A H -0.101068 0.303952 0.180725 0.036 Uiso 1 1 calc R U . . .
H16B H -0.056771 0.370648 0.119193 0.036 Uiso 1 1 calc R U . . .
H16C H -0.168443 0.319579 0.073634 0.036 Uiso 1 1 calc R U . . .
C21 C 0.4026(2) 0.35100(19) 0.4009(2) 0.0195(6) Uani 1 1 d . . . . .
C24 C 0.4906(3) 0.4201(2) 0.4027(2) 0.0281(8) Uani 1 1 d . . . . .
H24A H 0.541410 0.424118 0.465919 0.042 Uiso 1 1 calc R U . . .
H24B H 0.452163 0.472955 0.385610 0.042 Uiso 1 1 calc R U . . .
H24C H 0.533538 0.406767 0.357651 0.042 Uiso 1 1 calc R U . . .
C18 C 0.2416(3) 0.33603(19) 0.0898(2) 0.0237(7) Uani 1 1 d . . . . .
H18A H 0.265076 0.345505 0.032308 0.036 Uiso 1 1 calc R U . . .
H18B H 0.177947 0.371861 0.089918 0.036 Uiso 1 1 calc R U . . .
H18C H 0.219445 0.278219 0.092314 0.036 Uiso 1 1 calc R U . . .
C22 C 0.3484(3) 0.36606(19) 0.4834(2) 0.0222(7) Uani 1 1 d . . . . .
H22A H 0.405645 0.361234 0.543389 0.033 Uiso 1 1 calc R U . . .
H22B H 0.289681 0.324949 0.480887 0.033 Uiso 1 1 calc R U . . .
H22C H 0.315630 0.421461 0.477914 0.033 Uiso 1 1 calc R U . . .

loop_
_atom_site_aniso_label
_atom_site_aniso_U_11
_atom_site_aniso_U_22
_atom_site_aniso_U_33
_atom_site_aniso_U_23
_atom_site_aniso_U_13
_atom_site_aniso_U_12
Ti1 0.0094(2) 0.0080(2) 0.0181(3) 0.00224(19) 0.0044(2) 0.00058(17)
Cl2 0.0162(3) 0.0140(3) 0.0299(5) -0.0075(3) -0.0001(3) 0.0005(3)
Cl1 0.0196(3) 0.0228(4) 0.0230(4) 0.0113(3) 0.0108(3) 0.0079(3)
P1 0.0087(3) 0.0087(3) 0.0130(4) 0.0005(3) 0.0025(3) -0.0002(2)
P2 0.0108(3) 0.0091(3) 0.0155(4) 0.0000(3) 0.0036(3) 0.0016(2)
C13 0.0133(12) 0.0119(12) 0.0177(16) 0.0031(12) 0.0009(12) -0.0021(10)
C4 0.0234(14) 0.0153(13) 0.0112(14) 0.0056(12) 0.0017(12) -0.0040(11)
C5 0.0183(13) 0.0109(12) 0.0198(16) 0.0004(12) 0.0003(12) 0.0012(11)
C9 0.0099(12) 0.0111(12) 0.0173(15) -0.0016(11) 0.0031(11) 0.0007(10)
C2 0.0113(12) 0.0139(12) 0.0110(14) 0.0020(11) 0.0003(11) -0.0004(10)
C3 0.0105(12) 0.0190(13) 0.0201(15) 0.0046(12) 0.0021(11) -0.0020(11)
C17 0.0146(13) 0.0144(13) 0.0144(15) -0.0004(11) 0.0055(12) 0.0032(10)
C7 0.0141(13) 0.0168(13) 0.0166(15) 0.0015(12) 0.0054(12) 0.0004(11)
C1 0.0106(12) 0.0108(12) 0.0170(15) 0.0000(11) 0.0007(11) -0.0011(10)
C12 0.0101(12) 0.0198(14) 0.0262(17) 0.0009(13) 0.0025(12) 0.0035(11)
C20 0.0206(14) 0.0165(13) 0.0241(17) 0.0008(13) 0.0076(13) 0.0070(12)
C6 0.0131(12) 0.0153(13) 0.0152(15) 0.0011(12) 0.0026(11) 0.0004(10)
C15 0.0207(14) 0.0194(14) 0.0241(17) 0.0046(13) 0.0007(13) -0.0098(12)
C23 0.044(2) 0.0362(19) 0.0226(18) 0.0045(15) 0.0061(16) 0.0260(16)
C10 0.0185(14) 0.0185(14) 0.0204(16) -0.0042(13) 0.0062(13) 0.0026(11)
C8 0.0212(14) 0.0094(12) 0.0368(19) -0.0027(13) 0.0175(14) 0.0012(11)
C11 0.0204(14) 0.0081(12) 0.0215(17) -0.0014(11) 0.0032(13) 0.0011(10)
C19 0.0158(13) 0.0196(14) 0.0233(17) 0.0093(13) 0.0094(12) 0.0027(11)
C14 0.0247(15) 0.0175(14) 0.0184(17) -0.0041(12) -0.0030(13) 0.0004(12)
C16 0.0255(15) 0.0166(14) 0.0275(18) -0.0073(13) 0.0012(14) 0.0020(12)
C21 0.0160(13) 0.0249(15) 0.0155(16) 0.0002(13) 0.0008(12) 0.0082(11)
C24 0.0173(14) 0.047(2) 0.0185(17) -0.0064(16) 0.0016(13) -0.0064(14)
C18 0.0227(15) 0.0239(15) 0.0219(17) -0.0036(14) 0.0012(13) 0.0056(13)
C22 0.0255(15) 0.0225(15) 0.0185(17) 0.0009(13) 0.0054(14) 0.0082(12)

loop_
_atom_type_symbol
_atom_type_description
_atom_type_scat_dispersion_real
_atom_type_scat_dispersion_imag
_atom_type_scat_source
C C 0.0033 0.0016 'International Tables Vol C Tables 4.2.6.8 and 6.1.1.4'
H H 0.0000 0.0000 'International Tables Vol C Tables 4.2.6.8 and 6.1.1.4'
Cl Cl 0.1484 0.1585 'International Tables Vol C Tables 4.2.6.8 and 6.1.1.4'
P P 0.1023 0.0942 'International Tables Vol C Tables 4.2.6.8 and 6.1.1.4'
Ti Ti 0.2776 0.4457 'International Tables Vol C Tables 4.2.6.8 and 6.1.1.4'

loop_
_geom_angle_atom_site_label_1
_geom_angle_atom_site_label_2
_geom_angle_atom_site_label_3
_geom_angle
_geom_angle_site_symmetry_1
_geom_angle_site_symmetry_3
_geom_angle_publ_flag
C1 Ti1 Cl2 118.35(8) . . ?
C1 Ti1 Cl1 138.47(8) . . ?
Cl2 Ti1 Cl1 102.89(3) . . ?
C1 Ti1 P1 73.88(7) . . ?
Cl2 Ti1 P1 103.81(3) . . ?
Cl1 Ti1 P1 92.66(3) . . ?
C1 Ti1 P2 75.99(7) . . ?
Cl2 Ti1 P2 102.15(3) . . ?
Cl1 Ti1 P2 101.10(3) . . ?
P1 Ti1 P2 146.97(3) . . ?
C7 P1 C9 104.78(13) . . ?
C7 P1 C13 106.08(13) . . ?
C9 P1 C13 110.93(12) . . ?
C7 P1 Ti1 98.17(9) . . ?
C9 P1 Ti1 122.46(8) . . ?
C13 P1 Ti1 112.00(9) . . ?
C8 P2 C17 103.84(13) . . ?
C8 P2 C21 104.55(15) . . ?
C17 P2 C21 111.94(13) . . ?
C8 P2 Ti1 99.08(9) . . ?
C17 P2 Ti1 116.78(9) . . ?
C21 P2 Ti1 117.74(10) . . ?
C15 C13 C14 109.3(2) . . ?
C15 C13 C16 108.0(2) . . ?
C14 C13 C16 106.4(3) . . ?
C15 C13 P1 112.5(2) . . ?
C14 C13 P1 110.46(18) . . ?
C16 C13 P1 110.00(19) . . ?
C3 C4 C5 118.9(3) . . ?
C3 C4 H4 120.6 . . ?
C5 C4 H4 120.6 . . ?
C6 C5 C4 120.6(3) . . ?
C6 C5 H5 119.7 . . ?
C4 C5 H5 119.7 . . ?
C11 C9 C10 107.8(2) . . ?
C11 C9 C12 110.3(2) . . ?
C10 C9 C12 108.3(2) . . ?
C11 C9 P1 108.87(19) . . ?
C10 C9 P1 107.26(18) . . ?
C12 C9 P1 114.12(18) . . ?
C3 C2 C1 122.1(3) . . ?
C3 C2 C7 118.0(2) . . ?
C1 C2 C7 119.9(2) . . ?
C4 C3 C2 120.6(3) . . ?
C4 C3 H3 119.7 . . ?
C2 C3 H3 119.7 . . ?
C20 C17 C18 107.9(2) . . ?
C20 C17 C19 110.6(2) . . ?
C18 C17 C19 107.8(2) . . ?
C20 C17 P2 113.2(2) . . ?
C18 C17 P2 108.0(2) . . ?
C19 C17 P2 109.17(19) . . ?
C2 C7 P1 107.3(2) . . ?
C2 C7 H7A 110.3 . . ?
P1 C7 H7A 110.3 . . ?
C2 C7 H7B 110.3 . . ?
P1 C7 H7B 110.3 . . ?
H7A C7 H7B 108.5 . . ?
C2 C1 C6 115.7(2) . . ?
C2 C1 Ti1 121.39(19) . . ?
C6 C1 Ti1 122.9(2) . . ?
C9 C12 H12A 109.5 . . ?
C9 C12 H12B 109.5 . . ?
H12A C12 H12B 109.5 . . ?
C9 C12 H12C 109.5 . . ?
H12A C12 H12C 109.5 . . ?
H12B C12 H12C 109.5 . . ?
C17 C20 H20A 109.5 . . ?
C17 C20 H20B 109.5 . . ?
H20A C20 H20B 109.5 . . ?
C17 C20 H20C 109.5 . . ?
H20A C20 H20C 109.5 . . ?
H20B C20 H20C 109.5 . . ?
C5 C6 C1 122.0(3) . . ?
C5 C6 C8 117.7(2) . . ?
C1 C6 C8 120.1(2) . . ?
C13 C15 H15A 109.5 . . ?
C13 C15 H15B 109.5 . . ?
H15A C15 H15B 109.5 . . ?
C13 C15 H15C 109.5 . . ?
H15A C15 H15C 109.5 . . ?
H15B C15 H15C 109.5 . . ?
C21 C23 H23A 109.5 . . ?
C21 C23 H23B 109.5 . . ?
H23A C23 H23B 109.5 . . ?
C21 C23 H23C 109.5 . . ?
H23A C23 H23C 109.5 . . ?
H23B C23 H23C 109.5 . . ?
C9 C10 H10A 109.5 . . ?
C9 C10 H10B 109.5 . . ?
H10A C10 H10B 109.5 . . ?
C9 C10 H10C 109.5 . . ?
H10A C10 H10C 109.5 . . ?
H10B C10 H10C 109.5 . . ?
C6 C8 P2 109.79(19) . . ?
C6 C8 H8A 109.7 . . ?
P2 C8 H8A 109.7 . . ?
C6 C8 H8B 109.7 . . ?
P2 C8 H8B 109.7 . . ?
H8A C8 H8B 108.2 . . ?
C9 C11 H11A 109.5 . . ?
C9 C11 H11B 109.5 . . ?
H11A C11 H11B 109.5 . . ?
C9 C11 H11C 109.5 . . ?
H11A C11 H11C 109.5 . . ?
H11B C11 H11C 109.5 . . ?
C17 C19 H19A 109.5 . . ?
C17 C19 H19B 109.5 . . ?
H19A C19 H19B 109.5 . . ?
C17 C19 H19C 109.5 . . ?
H19A C19 H19C 109.5 . . ?
H19B C19 H19C 109.5 . . ?
C13 C14 H14A 109.5 . . ?
C13 C14 H14B 109.5 . . ?
H14A C14 H14B 109.5 . . ?
C13 C14 H14C 109.5 . . ?
H14A C14 H14C 109.5 . . ?
H14B C14 H14C 109.5 . . ?
C13 C16 H16A 109.5 . . ?
C13 C16 H16B 109.5 . . ?
H16A C16 H16B 109.5 . . ?
C13 C16 H16C 109.5 . . ?
H16A C16 H16C 109.5 . . ?
H16B C16 H16C 109.5 . . ?
C24 C21 C22 108.6(3) . . ?
C24 C21 C23 109.9(3) . . ?
C22 C21 C23 107.0(3) . . ?
C24 C21 P2 110.1(2) . . ?
C22 C21 P2 107.1(2) . . ?
C23 C21 P2 113.8(2) . . ?
C21 C24 H24A 109.5 . . ?
C21 C24 H24B 109.5 . . ?
H24A C24 H24B 109.5 . . ?
C21 C24 H24C 109.5 . . ?
H24A C24 H24C 109.5 . . ?
H24B C24 H24C 109.5 . . ?
C17 C18 H18A 109.5 . . ?
C17 C18 H18B 109.5 . . ?
H18A C18 H18B 109.5 . . ?
C17 C18 H18C 109.5 . . ?
H18A C18 H18C 109.5 . . ?
H18B C18 H18C 109.5 . . ?
C21 C22 H22A 109.5 . . ?
C21 C22 H22B 109.5 . . ?
H22A C22 H22B 109.5 . . ?
C21 C22 H22C 109.5 . . ?
H22A C22 H22C 109.5 . . ?
H22B C22 H22C 109.5 . . ?

loop_
_geom_bond_atom_site_label_1
_geom_bond_atom_site_label_2
_geom_bond_distance
_geom_bond_site_symmetry_2
_geom_bond_publ_flag
Ti1 C1 2.218(3) . ?
Ti1 Cl2 2.3138(8) . ?
Ti1 Cl1 2.3151(9) . ?
Ti1 P1 2.5851(8) . ?
Ti1 P2 2.6349(8) . ?
P1 C7 1.833(3) . ?
P1 C9 1.880(3) . ?
P1 C13 1.894(3) . ?
P2 C8 1.835(3) . ?
P2 C17 1.873(3) . ?
P2 C21 1.891(3) . ?
C13 C15 1.526(4) . ?
C13 C14 1.532(4) . ?
C13 C16 1.538(4) . ?
C4 C3 1.387(4) . ?
C4 C5 1.395(4) . ?
C4 H4 0.9300 . ?
C5 C6 1.389(4) . ?
C5 H5 0.9300 . ?
C9 C11 1.531(4) . ?
C9 C10 1.530(4) . ?
C9 C12 1.536(4) . ?
C2 C3 1.396(4) . ?
C2 C1 1.413(4) . ?
C2 C7 1.506(4) . ?
C3 H3 0.9300 . ?
C17 C20 1.530(4) . ?
C17 C18 1.534(4) . ?
C17 C19 1.539(4) . ?
C7 H7A 0.9700 . ?
C7 H7B 0.9700 . ?
C1 C6 1.421(4) . ?
C12 H12A 0.9600 . ?
C12 H12B 0.9600 . ?
C12 H12C 0.9600 . ?
C20 H20A 0.9600 . ?
C20 H20B 0.9600 . ?
C20 H20C 0.9600 . ?
C6 C8 1.508(4) . ?
C15 H15A 0.9600 . ?
C15 H15B 0.9600 . ?
C15 H15C 0.9600 . ?
C23 C21 1.541(4) . ?
C23 H23A 0.9600 . ?
C23 H23B 0.9600 . ?
C23 H23C 0.9600 . ?
C10 H10A 0.9600 . ?
C10 H10B 0.9600 . ?
C10 H10C 0.9600 . ?
C8 H8A 0.9700 . ?
C8 H8B 0.9700 . ?
C11 H11A 0.9600 . ?
C11 H11B 0.9600 . ?
C11 H11C 0.9600 . ?
C19 H19A 0.9600 . ?
C19 H19B 0.9600 . ?
C19 H19C 0.9600 . ?
C14 H14A 0.9600 . ?
C14 H14B 0.9600 . ?
C14 H14C 0.9600 . ?
C16 H16A 0.9600 . ?
C16 H16B 0.9600 . ?
C16 H16C 0.9600 . ?
C21 C24 1.528(4) . ?
C21 C22 1.528(4) . ?
C24 H24A 0.9600 . ?
C24 H24B 0.9600 . ?
C24 H24C 0.9600 . ?
C18 H18A 0.9600 . ?
C18 H18B 0.9600 . ?
C18 H18C 0.9600 . ?
C22 H22A 0.9600 . ?
C22 H22B 0.9600 . ?
C22 H22C 0.9600 . ?
